data_4312813
loop_
_publ_author_name
'Ana-Mirela Neculai'
'Christopher C. Cummins'
'Dante Neculai'
'Herbert W. Roesky'
'G\`abor Bunk\`oczi'
'Bernhardt Walfort'
'Dietmar Stalke'

_publ_section_title
;
 Elucidation of a Sc(I) Complex by DFT Calculations and Reactivity Studies
;
_journal_name_full 'Inorganic Chemistry'
_journal_page_first 8803
_journal_page_last 8810
_journal_paper_doi 10.1021/ic034947o
_journal_volume 42
_journal_year 2003
_chemical_formula_sum 'C20.5 H39 Br Mg N4'
_chemical_formula_weight 445.78
_chemical_name_systematic
; 
 ? 
;
_space_group_IT_number 14
_symmetry_cell_setting monoclinic
_symmetry_space_group_name_Hall '-P 2ybc'
_symmetry_space_group_name_H-M 'P 1 21/c 1'
_atom_sites_solution_hydrogens geom
_atom_sites_solution_primary direct
_atom_sites_solution_secondary difmap
_audit_creation_method SHELXL-97
_cell_angle_alpha 90.00
_cell_angle_beta 110.493(3)
_cell_angle_gamma 90.00
_cell_formula_units_Z 4
_cell_length_a 17.508(4)
_cell_length_b 7.2970(14)
_cell_length_c 19.674(4)
_cell_measurement_reflns_used 6970
_cell_measurement_temperature 293(2)
_cell_measurement_theta_max 27.42
_cell_measurement_theta_min 2.20
_cell_volume 2354.4(9)
_computing_cell_refinement 'SAINT-NT V5/6.0'
_computing_data_collection 'SMART-NT V5.6'
_computing_data_reduction 'SAINT-NT V5/6.0'
_computing_molecular_graphics 'XP in SHELXTL-97'
_computing_publication_material 'XP in SHELXTL-97'
_computing_structure_refinement 'SHELXL-97 (Sheldrick, 1997)'
_computing_structure_solution 'SHELXS-97 (Sheldrick, 1990)'
_diffrn_ambient_temperature 293(2)
_diffrn_measured_fraction_theta_full 0.975
_diffrn_measured_fraction_theta_max 0.975
_diffrn_measurement_device_type 'Bruker Smart Apex CCD'
_diffrn_measurement_method 'omega scan'
_diffrn_radiation_monochromator graphite
_diffrn_radiation_source 'fine-focus sealed tube'
_diffrn_radiation_type MoK\a
_diffrn_radiation_wavelength 0.71073
_diffrn_reflns_av_R_equivalents 0.0768
_diffrn_reflns_av_sigmaI/netI 0.0723
_diffrn_reflns_limit_h_max 21
_diffrn_reflns_limit_h_min -22
_diffrn_reflns_limit_k_max 9
_diffrn_reflns_limit_k_min 0
_diffrn_reflns_limit_l_max 25
_diffrn_reflns_limit_l_min 0
_diffrn_reflns_number 23318
_diffrn_reflns_theta_full 27.10
_diffrn_reflns_theta_max 27.10
_diffrn_reflns_theta_min 2.21
_exptl_absorpt_coefficient_mu 1.784
_exptl_absorpt_correction_type empirical
_exptl_absorpt_process_details sadabs2
_exptl_crystal_colour colorless
_exptl_crystal_density_diffrn 1.258
_exptl_crystal_density_method 'not measured'
_exptl_crystal_description block
_exptl_crystal_F_000 948
_exptl_crystal_size_max 0.3
_exptl_crystal_size_mid 0.2
_exptl_crystal_size_min 0.2
_refine_diff_density_max 1.966
_refine_diff_density_min -0.596
_refine_diff_density_rms 0.111
_refine_ls_extinction_method none
_refine_ls_goodness_of_fit_ref 1.052
_refine_ls_hydrogen_treatment mixed
_refine_ls_matrix_type full
_refine_ls_number_parameters 266
_refine_ls_number_reflns 5067
_refine_ls_number_restraints 0
_refine_ls_restrained_S_all 1.052
_refine_ls_R_factor_all 0.0874
_refine_ls_R_factor_gt 0.0567
_refine_ls_shift/su_max 0.010
_refine_ls_shift/su_mean 0.000
_refine_ls_structure_factor_coef Fsqd
_refine_ls_weighting_details 'calc w=1/[\s^2^(Fo^2^)+(0.0865P)^2^+0.7431P] where P=(Fo^2^+2Fc^2^)/3'
_refine_ls_weighting_scheme calc
_refine_ls_wR_factor_gt 0.1372
_refine_ls_wR_factor_ref 0.1570
_reflns_number_gt 3638
_reflns_number_total 5067
_reflns_threshold_expression >2sigma(I)
_cod_data_source_file ic034947osi20030808_031856.cif
_cod_data_source_block 3
_cod_original_cell_volume 2354.4(8)
_cod_original_formula_sum 'C20.50 H39 Br Mg N4'
_cod_database_code 4312813

loop_
_symmetry_equiv_pos_as_xyz
'x, y, z'
'-x, y+1/2, -z+1/2'
'-x, -y, -z'
'x, -y-1/2, z-1/2'

loop_
_atom_site_label
_atom_site_type_symbol
_atom_site_fract_x
_atom_site_fract_y
_atom_site_fract_z
_atom_site_U_iso_or_equiv
_atom_site_adp_type
_atom_site_occupancy
_atom_site_symmetry_multiplicity
_atom_site_calc_flag
_atom_site_refinement_flags
_atom_site_disorder_assembly
_atom_site_disorder_group
Mg1 Mg 0.21316(7) 0.56167(16) 0.15407(6) 0.0245(3) Uani 1 1 d . . .
Br1 Br 0.28941(2) 0.79921(5) 0.24876(2) 0.03753(16) Uani 1 1 d . . .
C1 C 0.1609(3) 0.7879(6) -0.0706(2) 0.0396(9) Uani 1 1 d . . .
H1A H 0.2070 0.8684 -0.0597 0.059 Uiso 1 1 calc R . .
H1B H 0.1127 0.8509 -0.1006 0.059 Uiso 1 1 calc R . .
H1C H 0.1697 0.6820 -0.0959 0.059 Uiso 1 1 calc R . .
C2 C 0.1501(2) 0.7278(5) 0.00004(19) 0.0289(8) Uani 1 1 d . . .
C3 C 0.0729(2) 0.7629(5) 0.0050(2) 0.0291(8) Uani 1 1 d . . .
H3 H 0.0378 0.8351 -0.0317 0.035 Uiso 1 1 calc R . .
C4 C 0.0424(2) 0.7017(5) 0.05883(18) 0.0265(7) Uani 1 1 d . . .
C5 C -0.0484(2) 0.7351(5) 0.0427(2) 0.0326(8) Uani 1 1 d . . .
H5A H -0.0767 0.6200 0.0342 0.049 Uiso 1 1 calc R . .
H5B H -0.0697 0.8110 0.0003 0.049 Uiso 1 1 calc R . .
H5C H -0.0557 0.7953 0.0833 0.049 Uiso 1 1 calc R . .
N1 N 0.21099(17) 0.6424(4) 0.05166(15) 0.0275(6) Uani 1 1 d . . .
N2 N 0.08795(16) 0.6167(4) 0.11947(15) 0.0261(6) Uani 1 1 d . . .
C6 C 0.2856(2) 0.5990(5) 0.03652(19) 0.0330(8) Uani 1 1 d . . .
H6A H 0.3035 0.7065 0.0172 0.040 Uiso 1 1 calc R . .
H6B H 0.2744 0.5023 0.0005 0.040 Uiso 1 1 calc R . .
C7 C 0.3521(2) 0.5378(5) 0.1058(2) 0.0322(8) Uani 1 1 d . . .
H7A H 0.3974 0.4890 0.0938 0.039 Uiso 1 1 calc R . .
H7B H 0.3718 0.6433 0.1370 0.039 Uiso 1 1 calc R . .
N3 N 0.32374(17) 0.3961(4) 0.14588(16) 0.0308(7) Uani 1 1 d . . .
C8 C 0.2927(3) 0.2294(5) 0.1014(3) 0.0408(10) Uani 1 1 d . . .
H8A H 0.2444 0.2638 0.0609 0.049 Uiso 1 1 calc R . .
H8B H 0.2756 0.1431 0.1308 0.049 Uiso 1 1 calc R . .
C9 C 0.3503(3) 0.1282(7) 0.0706(3) 0.0521(11) Uani 1 1 d . . .
H9A H 0.3726 0.2136 0.0454 0.078 Uiso 1 1 calc R . .
H9B H 0.3206 0.0348 0.0375 0.078 Uiso 1 1 calc R . .
H9C H 0.3938 0.0730 0.1096 0.078 Uiso 1 1 calc R . .
C10 C 0.3905(3) 0.3589(8) 0.2180(2) 0.0534(12) Uani 1 1 d . . .
H10A H 0.3780 0.2436 0.2363 0.064 Uiso 1 1 calc R . .
H10B H 0.3877 0.4537 0.2516 0.064 Uiso 1 1 calc R . .
C11 C 0.4780(3) 0.3490(8) 0.2206(3) 0.0616(14) Uani 1 1 d . . .
H11A H 0.4830 0.2533 0.1890 0.092 Uiso 1 1 calc R . .
H11B H 0.5133 0.3234 0.2694 0.092 Uiso 1 1 calc R . .
H11C H 0.4930 0.4640 0.2052 0.092 Uiso 1 1 calc R . .
C12 C 0.0471(2) 0.5508(5) 0.16849(19) 0.0304(8) Uani 1 1 d . . .
H12A H 0.0104 0.4511 0.1456 0.036 Uiso 1 1 calc R . .
H12B H 0.0151 0.6490 0.1783 0.036 Uiso 1 1 calc R . .
C13 C 0.1106(2) 0.4841(5) 0.23981(18) 0.0292(8) Uani 1 1 d . . .
H13A H 0.1375 0.5891 0.2685 0.035 Uiso 1 1 calc R . .
H13B H 0.0834 0.4169 0.2673 0.035 Uiso 1 1 calc R . .
N4 N 0.17257(17) 0.3640(4) 0.22657(15) 0.0264(6) Uani 1 1 d . . .
C14 C 0.1357(2) 0.1987(5) 0.1821(2) 0.0342(8) Uani 1 1 d . . .
H14A H 0.1801 0.1204 0.1811 0.041 Uiso 1 1 calc R . .
H14B H 0.1073 0.2395 0.1327 0.041 Uiso 1 1 calc R . .
C15 C 0.0763(2) 0.0799(6) 0.2047(2) 0.0408(9) Uani 1 1 d . . .
H15A H 0.1038 0.0316 0.2524 0.061 Uiso 1 1 calc R . .
H15B H 0.0572 -0.0193 0.1709 0.061 Uiso 1 1 calc R . .
H15C H 0.0308 0.1532 0.2048 0.061 Uiso 1 1 calc R . .
C16 C 0.2397(2) 0.3197(6) 0.2962(2) 0.0385(9) Uani 1 1 d . . .
H16A H 0.2682 0.4331 0.3150 0.046 Uiso 1 1 calc R . .
H16B H 0.2780 0.2407 0.2846 0.046 Uiso 1 1 calc R . .
C17 C 0.2194(3) 0.2291(6) 0.3573(2) 0.0466(11) Uani 1 1 d . . .
H17A H 0.1754 0.2938 0.3649 0.070 Uiso 1 1 calc R . .
H17B H 0.2664 0.2320 0.4010 0.070 Uiso 1 1 calc R . .
H17C H 0.2036 0.1042 0.3446 0.070 Uiso 1 1 calc R . .
C20 C 0.5285(7) 0.754(2) 0.0673(8) 0.072(4) Uani 0.50 1 d P A 1
H20A H 0.4837 0.7679 0.0844 0.108 Uiso 0.50 1 calc PR A 1
H20B H 0.5298 0.8562 0.0370 0.108 Uiso 0.50 1 calc PR A 1
H20C H 0.5787 0.7490 0.1080 0.108 Uiso 0.50 1 calc PR A 1
C21 C 0.5194(6) 0.6018(16) 0.0297(5) 0.071(4) Uani 0.50 1 d PG A 1
C22 C 0.5591(4) 0.439(2) 0.0576(4) 0.063(5) Uani 0.50 1 d PG A 1
H22 H 0.5991 0.4367 0.1035 0.075 Uiso 0.50 1 calc PR A 1
C23 C 0.5391(8) 0.2790(15) 0.0167(9) 0.107(7) Uani 0.50 1 d PG A 1
H23 H 0.5657 0.1700 0.0353 0.128 Uiso 0.50 1 calc PR A 1
C24 C 0.4793(9) 0.2822(16) -0.0520(8) 0.451(14) Uani 0.50 1 d PG A 1
H24 H 0.4660 0.1752 -0.0793 0.541 Uiso 0.50 1 calc PR A 1
C25 C 0.4396(5) 0.445(2) -0.0798(4) 0.066(4) Uani 0.50 1 d PG A 1
H25 H 0.3996 0.4472 -0.1258 0.079 Uiso 0.50 1 calc PR A 1
C26 C 0.4596(5) 0.6050(15) -0.0390(5) 0.048(4) Uani 0.50 1 d PG A 1
H26 H 0.4330 0.7140 -0.0576 0.057 Uiso 0.50 1 calc PR A 1

loop_
_atom_site_aniso_label
_atom_site_aniso_U_11
_atom_site_aniso_U_22
_atom_site_aniso_U_33
_atom_site_aniso_U_23
_atom_site_aniso_U_13
_atom_site_aniso_U_12
Mg1 0.0234(6) 0.0307(6) 0.0209(6) 0.0004(5) 0.0097(5) 0.0010(5)
Br1 0.0345(2) 0.0375(3) 0.0357(2) -0.00816(17) 0.00613(16) -0.00191(16)
C1 0.041(2) 0.050(3) 0.028(2) 0.0112(18) 0.0119(17) -0.0003(19)
C2 0.0348(19) 0.0286(18) 0.0237(17) 0.0010(14) 0.0107(15) -0.0066(15)
C3 0.0311(18) 0.0267(18) 0.0265(18) 0.0040(14) 0.0064(15) 0.0033(14)
C4 0.0263(17) 0.0277(18) 0.0259(17) -0.0028(14) 0.0094(14) -0.0012(14)
C5 0.0291(18) 0.034(2) 0.032(2) 0.0007(15) 0.0080(16) 0.0021(15)
N1 0.0269(15) 0.0334(16) 0.0248(15) 0.0013(12) 0.0123(12) 0.0006(13)
N2 0.0239(14) 0.0314(16) 0.0245(14) 0.0024(12) 0.0103(12) 0.0016(12)
C6 0.0344(19) 0.039(2) 0.0306(19) 0.0031(16) 0.0180(16) -0.0012(16)
C7 0.0226(17) 0.043(2) 0.0349(19) 0.0007(17) 0.0149(15) -0.0031(16)
N3 0.0272(15) 0.0383(18) 0.0302(16) 0.0049(13) 0.0141(13) 0.0040(13)
C8 0.038(2) 0.036(2) 0.057(3) 0.0011(19) 0.027(2) 0.0014(17)
C9 0.050(3) 0.048(3) 0.066(3) -0.012(2) 0.031(2) 0.005(2)
C10 0.037(2) 0.084(3) 0.043(2) 0.024(2) 0.020(2) 0.017(2)
C11 0.038(2) 0.090(4) 0.055(3) 0.010(3) 0.013(2) 0.014(3)
C12 0.0271(17) 0.036(2) 0.0325(19) 0.0045(16) 0.0165(15) 0.0037(15)
C13 0.0303(18) 0.036(2) 0.0254(17) -0.0001(15) 0.0155(15) 0.0038(15)
N4 0.0255(14) 0.0339(16) 0.0222(14) 0.0033(12) 0.0115(12) 0.0037(13)
C14 0.040(2) 0.034(2) 0.037(2) 0.0025(17) 0.0235(17) 0.0022(17)
C15 0.040(2) 0.044(2) 0.040(2) 0.0019(18) 0.0166(18) -0.0073(18)
C16 0.034(2) 0.052(3) 0.029(2) 0.0104(17) 0.0112(16) 0.0052(18)
C17 0.050(3) 0.060(3) 0.030(2) 0.0117(19) 0.014(2) 0.000(2)
C20 0.049(6) 0.125(11) 0.054(7) 0.008(8) 0.033(6) 0.014(7)
C21 0.031(5) 0.149(14) 0.037(6) 0.016(7) 0.018(5) -0.002(7)
C22 0.022(5) 0.129(14) 0.031(7) -0.010(9) 0.001(5) -0.036(9)
C23 0.092(13) 0.104(12) 0.17(2) 0.004(13) 0.097(14) -0.031(11)
C24 0.61(3) 0.47(3) 0.56(5) -0.45(2) 0.56(3) -0.502
C25 0.043(6) 0.094(11) 0.054(8) 0.000(7) 0.010(6) -0.031(7)
C26 0.021(5) 0.095(11) 0.020(5) 0.008(7) -0.002(5) -0.021(7)

loop_
_atom_type_symbol
_atom_type_description
_atom_type_scat_dispersion_real
_atom_type_scat_dispersion_imag
_atom_type_scat_source
Mg Mg 0.0486 0.0363 'International Tables Vol C Tables 4.2.6.8 and 6.1.1.4'
C C 0.0033 0.0016 'International Tables Vol C Tables 4.2.6.8 and 6.1.1.4'
N N 0.0061 0.0033 'International Tables Vol C Tables 4.2.6.8 and 6.1.1.4'
Br Br -0.2901 2.4595 'International Tables Vol C Tables 4.2.6.8 and 6.1.1.4'
H H 0.0000 0.0000 'International Tables Vol C Tables 4.2.6.8 and 6.1.1.4'

loop_
_geom_angle_atom_site_label_1
_geom_angle_atom_site_label_2
_geom_angle_atom_site_label_3
_geom_angle
_geom_angle_site_symmetry_1
_geom_angle_site_symmetry_3
_geom_angle_publ_flag
N1 Mg1 N2 88.22(12) . . ?
N1 Mg1 N4 150.16(12) . . ?
N2 Mg1 N4 78.87(11) . . ?
N1 Mg1 N3 79.32(11) . . ?
N2 Mg1 N3 151.13(12) . . ?
N4 Mg1 N3 99.29(11) . . ?
N1 Mg1 Br1 109.94(10) . . ?
N2 Mg1 Br1 109.12(9) . . ?
N4 Mg1 Br1 99.72(8) . . ?
N3 Mg1 Br1 99.62(9) . . ?
N1 C2 C3 124.0(3) . . ?
N1 C2 C1 120.1(3) . . ?
C3 C2 C1 115.9(3) . . ?
C2 C3 C4 128.0(3) . . ?
N2 C4 C3 123.5(3) . . ?
N2 C4 C5 120.9(3) . . ?
C3 C4 C5 115.6(3) . . ?
C2 N1 C6 118.3(3) . . ?
C2 N1 Mg1 127.1(2) . . ?
C6 N1 Mg1 114.7(2) . . ?
C4 N2 C12 117.6(3) . . ?
C4 N2 Mg1 127.6(2) . . ?
C12 N2 Mg1 114.8(2) . . ?
N1 C6 C7 109.8(3) . . ?
N3 C7 C6 112.7(3) . . ?
C8 N3 C7 112.2(3) . . ?
C8 N3 C10 114.1(3) . . ?
C7 N3 C10 109.2(3) . . ?
C8 N3 Mg1 108.8(2) . . ?
C7 N3 Mg1 96.7(2) . . ?
C10 N3 Mg1 114.6(2) . . ?
N3 C8 C9 118.1(3) . . ?
N3 C10 C11 118.7(3) . . ?
N2 C12 C13 109.9(3) . . ?
N4 C13 C12 111.5(3) . . ?
C13 N4 C16 110.8(3) . . ?
C13 N4 C14 112.7(3) . . ?
C16 N4 C14 113.6(3) . . ?
C13 N4 Mg1 98.1(2) . . ?
C16 N4 Mg1 112.8(2) . . ?
C14 N4 Mg1 107.8(2) . . ?
N4 C14 C15 118.9(3) . . ?
N4 C16 C17 119.5(3) . . ?
C20 C21 C22 123.8(12) . . ?
C20 C21 C26 115.8(12) . . ?
C22 C21 C26 120.0 . . ?
C21 C22 C23 120.0 . . ?
C24 C23 C22 120.0 . . ?
C25 C24 C23 120.0 . . ?
C24 C25 C26 120.0 . . ?
C25 C26 C21 120.0 . . ?

loop_
_geom_bond_atom_site_label_1
_geom_bond_atom_site_label_2
_geom_bond_distance
_geom_bond_site_symmetry_2
_geom_bond_publ_flag
Mg1 N1 2.087(3) . ?
Mg1 N2 2.094(3) . ?
Mg1 N4 2.309(3) . ?
Mg1 N3 2.335(3) . ?
Mg1 Br1 2.5526(12) . ?
C1 C2 1.532(5) . ?
C2 N1 1.341(5) . ?
C2 C3 1.411(5) . ?
C3 C4 1.415(5) . ?
C4 N2 1.334(4) . ?
C4 C5 1.527(5) . ?
N1 C6 1.472(4) . ?
N2 C12 1.469(4) . ?
C6 C7 1.518(5) . ?
C7 N3 1.488(5) . ?
N3 C8 1.486(5) . ?
N3 C10 1.514(5) . ?
C8 C9 1.536(5) . ?
C10 C11 1.515(6) . ?
C12 C13 1.533(5) . ?
C13 N4 1.487(4) . ?
N4 C16 1.495(5) . ?
N4 C14 1.498(5) . ?
C14 C15 1.533(5) . ?
C16 C17 1.519(5) . ?
C20 C21 1.312(17) . ?
C21 C22 1.3900 . ?
C21 C26 1.3900 . ?
C22 C23 1.3900 . ?
C23 C24 1.3900 . ?
C24 C25 1.3900 . ?
C25 C26 1.3900 . ?
